data_4513716
loop_
_publ_author_name
'Martins, In\^es C. B.'
'Sardo, Mariana'
'Santos, S\'ergio M.'
'Fernandes, Auguste'
'Antunes, Alexandra'
'Andr\'e, V\^ania'
'Mafra, Lu\'is'
'Duarte, M. Teresa'

_publ_section_title
;
 Packing Interactions and Physicochemical Properties of Novel
 Multicomponent Crystal Forms of the Anti-Inflammatory Azelaic Acid
 Studied by X-ray and Solid-State NMR
;
_journal_issue 1
_journal_name_full 'Crystal Growth &amp; Design'
_journal_page_first 154
_journal_paper_doi 10.1021/acs.cgd.5b01057
_journal_volume 16
_journal_year 2016
_chemical_formula_moiety C9H15O4,C9H14O4,2(C4H10NO)
_chemical_formula_sum 'C26 H50 N2 O10'
_chemical_formula_weight 550.68
_chemical_name_systematic
;
 ?
;
_space_group_IT_number 2
_symmetry_cell_setting triclinic
_symmetry_space_group_name_Hall '-P 1'
_symmetry_space_group_name_H-M 'P -1'
_atom_sites_solution_hydrogens geom
_atom_sites_solution_primary direct
_atom_sites_solution_secondary difmap
_audit_creation_method SHELXL-97
_cell_angle_alpha 102.811(8)
_cell_angle_beta 93.137(9)
_cell_angle_gamma 99.602(10)
_cell_formula_units_Z 2
_cell_length_a 5.4707(13)
_cell_length_b 11.392(2)
_cell_length_c 23.997(5)
_cell_measurement_temperature 150
_cell_measurement_theta_max 25.5
_cell_measurement_theta_min 2.6
_cell_volume 1431.3(5)
_computing_cell_refinement 'BRUKER SMART (Bruker, 2005)'
_computing_data_collection 'BRUKER SMART (Bruker, 2005)'
_computing_data_reduction 'BRUKER SAINT (Bruker, 2005)'
_computing_molecular_graphics 'ORTEP 3.2 (Farrugia, 1997) and Mercury 3.0'
_computing_structure_refinement 'SHELXL-97 (Sheldrick, 2008)'
_computing_structure_solution 'SIR 97 (Altomare et al, 1999)'
_diffrn_ambient_temperature 150
_diffrn_measured_fraction_theta_full 0.964
_diffrn_measured_fraction_theta_max 0.964
_diffrn_measurement_device_type 'CCD area detector'
_diffrn_measurement_method 'phi and omega scans'
_diffrn_radiation_monochromator graphite
_diffrn_radiation_source 'fine-focus sealed tube'
_diffrn_radiation_type MoK\a
_diffrn_radiation_wavelength 0.71073
_diffrn_reflns_av_R_equivalents 0.0434
_diffrn_reflns_av_sigmaI/netI 0.0973
_diffrn_reflns_limit_h_max 5
_diffrn_reflns_limit_h_min -6
_diffrn_reflns_limit_k_max 13
_diffrn_reflns_limit_k_min -10
_diffrn_reflns_limit_l_max 28
_diffrn_reflns_limit_l_min -28
_diffrn_reflns_number 9604
_diffrn_reflns_theta_full 25.48
_diffrn_reflns_theta_max 25.48
_diffrn_reflns_theta_min 2.62
_exptl_absorpt_coefficient_mu 0.097
_exptl_absorpt_correction_T_max 0.998
_exptl_absorpt_correction_T_min 0.997
_exptl_absorpt_correction_type multi-scan
_exptl_absorpt_process_details 'SADABS (Bruker,2005)'
_exptl_crystal_colour Orange
_exptl_crystal_density_diffrn 1.278
_exptl_crystal_density_meas ?
_exptl_crystal_density_method 'not measured'
_exptl_crystal_description Needles
_exptl_crystal_F_000 600
_exptl_crystal_size_max 0.30
_exptl_crystal_size_mid 0.03
_exptl_crystal_size_min 0.02
_refine_diff_density_max 0.221
_refine_diff_density_min -0.233
_refine_diff_density_rms 0.054
_refine_ls_extinction_method none
_refine_ls_goodness_of_fit_ref 0.975
_refine_ls_hydrogen_treatment mixed
_refine_ls_matrix_type full
_refine_ls_number_parameters 361
_refine_ls_number_reflns 5154
_refine_ls_number_restraints 1
_refine_ls_restrained_S_all 0.974
_refine_ls_R_factor_all 0.1164
_refine_ls_R_factor_gt 0.0560
_refine_ls_shift/su_max 0.001
_refine_ls_shift/su_mean 0.000
_refine_ls_structure_factor_coef Fsqd
_refine_ls_weighting_details 'calc w=1/[\s^2^(Fo^2^)+(0.0491P)^2^+0.0000P] where P=(Fo^2^+2Fc^2^)/3'
_refine_ls_weighting_scheme calc
_refine_ls_wR_factor_gt 0.1104
_refine_ls_wR_factor_ref 0.1319
_reflns_number_gt 2988
_reflns_number_total 5154
_reflns_threshold_expression >2\s(I)
_cod_data_source_file cg5b01057_si_002.cif
_cod_data_source_block AA:MORPH
_cod_depositor_comments
;
The following automatic conversions were performed:

'_symmetry_cell_setting' value 'Triclinic' changed to 'triclinic'
according to
/usr/data/users/saulius/crontab/automatic-downloads/rss-feeds/ACS/lib/dictionaries/cif_core.dic
dictionary named 'cif_core.dic' version 2.4.2 from 2011-04-26.

'_exptl_crystal_density_meas' value 'not measured' was changed to '?'
- the value is perceived as not measured.

Automatic conversion script
Id: cif_fix_values 4268 2015-11-12 08:31:59Z antanas 

 Adding full bibliography for 4513714--4513718.cif.
;
_cod_original_cell_volume 1431.3(6)
_cod_original_sg_symbol_H-M P-1
_cod_database_code 4513716

loop_
_symmetry_equiv_pos_as_xyz
'x, y, z'
'-x, -y, -z'

loop_
_atom_site_label
_atom_site_type_symbol
_atom_site_fract_x
_atom_site_fract_y
_atom_site_fract_z
_atom_site_U_iso_or_equiv
_atom_site_adp_type
_atom_site_occupancy
_atom_site_symmetry_multiplicity
_atom_site_calc_flag
_atom_site_refinement_flags
C1 C 0.8174(5) -0.1305(2) 0.80784(11) 0.0198(6) Uani 1 1 d .
C2 C 0.6509(5) -0.1180(2) 0.85543(11) 0.0211(6) Uani 1 1 d .
H2A H 0.7501 -0.1074 0.8916 0.025 Uiso 1 1 calc R
H2B H 0.5295 -0.1931 0.8498 0.025 Uiso 1 1 calc R
C3 C 0.5141(5) -0.0111(2) 0.85936(11) 0.0211(6) Uani 1 1 d .
H3A H 0.6335 0.0618 0.8588 0.025 Uiso 1 1 calc R
H3B H 0.3958 -0.0280 0.8257 0.025 Uiso 1 1 calc R
C4 C 0.3762(5) 0.0149(2) 0.91245(11) 0.0213(6) Uani 1 1 d .
H4A H 0.2548 -0.0574 0.9128 0.026 Uiso 1 1 calc R
H4B H 0.4938 0.0311 0.9462 0.026 Uiso 1 1 calc R
C5 C 0.2440(5) 0.1225(2) 0.91589(11) 0.0200(6) Uani 1 1 d .
H5A H 0.3635 0.1929 0.9122 0.024 Uiso 1 1 calc R
H5B H 0.1179 0.1033 0.8836 0.024 Uiso 1 1 calc R
C6 C 0.1215(5) 0.1568(2) 0.97065(11) 0.0246(7) Uani 1 1 d .
H6A H 0.2485 0.1787 1.0029 0.030 Uiso 1 1 calc R
H6B H 0.0061 0.0856 0.9750 0.030 Uiso 1 1 calc R
C7 C -0.0187(5) 0.2624(2) 0.97311(11) 0.0202(6) Uani 1 1 d .
H7A H 0.0924 0.3318 0.9657 0.024 Uiso 1 1 calc R
H7B H -0.1558 0.2380 0.9431 0.024 Uiso 1 1 calc R
C8 C -0.1193(6) 0.3008(3) 1.03024(12) 0.0342(8) Uani 1 1 d .
H8A H -0.2262 0.2298 1.0374 0.041 Uiso 1 1 calc R
H8B H 0.0200 0.3241 1.0597 0.041 Uiso 1 1 calc R
C9 C -0.2630(5) 0.4035(2) 1.03754(11) 0.0218(6) Uani 1 1 d .
C11 C 0.3569(5) 0.6135(2) 0.14844(11) 0.0240(7) Uani 1 1 d .
H11A H 0.5285 0.6145 0.1399 0.029 Uiso 1 1 calc R
H11B H 0.2559 0.6039 0.1127 0.029 Uiso 1 1 calc R
C12 C 0.2711(5) 0.5068(2) 0.17459(11) 0.0231(7) Uani 1 1 d .
H12A H 0.2839 0.4307 0.1482 0.028 Uiso 1 1 calc R
H12B H 0.3747 0.5142 0.2098 0.028 Uiso 1 1 calc R
C13 C -0.0186(5) 0.6279(2) 0.22341(11) 0.0243(7) Uani 1 1 d .
H13A H 0.0703 0.6405 0.2610 0.029 Uiso 1 1 calc R
H13B H -0.1929 0.6291 0.2285 0.029 Uiso 1 1 calc R
C14 C 0.0840(5) 0.7285(2) 0.19563(12) 0.0263(7) Uani 1 1 d .
H14A H -0.0119 0.7187 0.1591 0.032 Uiso 1 1 calc R
H14B H 0.0696 0.8069 0.2199 0.032 Uiso 1 1 calc R
C15 C 0.3374(5) 0.6719(2) 0.71864(11) 0.0195(6) Uani 1 1 d .
C16 C 0.5204(5) 0.6602(2) 0.67382(11) 0.0209(6) Uani 1 1 d .
H16A H 0.6519 0.7319 0.6839 0.025 Uiso 1 1 calc R
H16B H 0.4355 0.6604 0.6373 0.025 Uiso 1 1 calc R
C17 C 0.6388(5) 0.5473(2) 0.66602(11) 0.0230(7) Uani 1 1 d .
H17A H 0.5086 0.4754 0.6604 0.028 Uiso 1 1 calc R
H17B H 0.7428 0.5519 0.7008 0.028 Uiso 1 1 calc R
C18 C 0.7954(5) 0.5326(2) 0.61560(11) 0.0226(6) Uani 1 1 d .
H18A H 0.9266 0.6041 0.6216 0.027 Uiso 1 1 calc R
H18B H 0.6916 0.5297 0.5810 0.027 Uiso 1 1 calc R
C19 C 0.9129(5) 0.4185(2) 0.60639(11) 0.0246(7) Uani 1 1 d .
H19A H 1.0195 0.4220 0.6406 0.030 Uiso 1 1 calc R
H19B H 0.7822 0.3469 0.6010 0.030 Uiso 1 1 calc R
C20 C 1.0658(5) 0.4040(2) 0.55499(11) 0.0238(7) Uani 1 1 d .
H20A H 0.9602 0.4030 0.5210 0.029 Uiso 1 1 calc R
H20B H 1.1992 0.4745 0.5610 0.029 Uiso 1 1 calc R
C21 C 1.1773(5) 0.2892(2) 0.54437(11) 0.0247(7) Uani 1 1 d .
H21A H 1.0437 0.2183 0.5356 0.030 Uiso 1 1 calc R
H21B H 1.2739 0.2872 0.5792 0.030 Uiso 1 1 calc R
C22 C 1.3426(5) 0.2806(2) 0.49578(11) 0.0236(7) Uani 1 1 d .
H22A H 1.2482 0.2897 0.4621 0.028 Uiso 1 1 calc R
H22B H 1.4810 0.3491 0.5061 0.028 Uiso 1 1 calc R
C23 C 1.4469(5) 0.1645(3) 0.47959(12) 0.0257(7) Uani 1 1 d .
C25 C 0.9899(5) 1.0558(3) 0.35398(12) 0.0284(7) Uani 1 1 d .
H25A H 1.0583 1.1296 0.3831 0.034 Uiso 1 1 calc R
H25B H 1.0936 1.0515 0.3223 0.034 Uiso 1 1 calc R
C26 C 0.9900(6) 0.9451(2) 0.37870(12) 0.0285(7) Uani 1 1 d .
H26A H 1.1594 0.9414 0.3913 0.034 Uiso 1 1 calc R
H26B H 0.8944 0.9521 0.4118 0.034 Uiso 1 1 calc R
C27 C 0.6307(6) 0.8382(3) 0.32146(12) 0.0320(8) Uani 1 1 d .
H27A H 0.5410 0.8471 0.3555 0.038 Uiso 1 1 calc R
H27B H 0.5552 0.7615 0.2951 0.038 Uiso 1 1 calc R
C28 C 0.6118(6) 0.9429(2) 0.29352(11) 0.0275(7) Uani 1 1 d .
H28A H 0.6937 0.9318 0.2584 0.033 Uiso 1 1 calc R
H28B H 0.4381 0.9444 0.2838 0.033 Uiso 1 1 calc R
N1 N 0.7311(5) 1.0607(2) 0.33333(10) 0.0233(6) Uani 1 1 d .
N2 N 0.0075(4) 0.5069(2) 0.18702(10) 0.0194(5) Uani 1 1 d .
O1 O 1.4305(4) 0.09718(19) 0.51565(9) 0.0453(6) Uani 1 1 d .
H1 H 1.4917 0.0365 0.5036 0.068 Uiso 0.50 1 calc PR
O2 O 1.5387(4) 0.14023(19) 0.43387(8) 0.0397(6) Uani 1 1 d .
O3 O 0.3017(4) 0.59423(17) 0.74757(8) 0.0292(5) Uani 1 1 d .
O4 O 0.2268(4) 0.76330(16) 0.72460(8) 0.0256(5) Uani 1 1 d .
O5 O -0.3719(4) 0.41956(16) 0.99224(7) 0.0279(5) Uani 1 1 d D
H99 H -0.4515(18) 0.4829(14) 1.0015(2) 0.042 Uiso 0.50 1 calc PRD
O6 O -0.2760(4) 0.46591(17) 1.08620(7) 0.0304(5) Uani 1 1 d .
O7 O 0.8483(4) -0.06181(17) 0.77608(8) 0.0299(5) Uani 1 1 d .
O8 O 0.9298(4) -0.22605(17) 0.80411(8) 0.0273(5) Uani 1 1 d .
H8 H 1.0228 -0.2281 0.7784 0.041 Uiso 1 1 calc R
O9 O 0.3382(3) 0.72692(16) 0.18654(8) 0.0266(5) Uani 1 1 d .
O10 O 0.8850(4) 0.83636(17) 0.33693(8) 0.0313(5) Uani 1 1 d .
H1N H 0.639(5) 1.076(2) 0.3614(13) 0.035(9) Uiso 1 1 d .
H2N H 0.741(7) 1.141(3) 0.3128(15) 0.082(12) Uiso 1 1 d .
H3N H -0.064(6) 0.445(3) 0.2057(13) 0.044(9) Uiso 1 1 d .
H4N H -0.095(5) 0.487(3) 0.1531(13) 0.038(9) Uiso 1 1 d .

loop_
_atom_site_aniso_label
_atom_site_aniso_U_11
_atom_site_aniso_U_22
_atom_site_aniso_U_33
_atom_site_aniso_U_23
_atom_site_aniso_U_13
_atom_site_aniso_U_12
C1 0.0255(16) 0.0202(15) 0.0141(15) 0.0015(12) 0.0020(12) 0.0083(13)
C2 0.0243(16) 0.0238(15) 0.0198(15) 0.0072(12) 0.0113(12) 0.0113(13)
C3 0.0230(16) 0.0231(15) 0.0183(15) 0.0035(12) 0.0071(12) 0.0076(13)
C4 0.0246(16) 0.0241(15) 0.0188(15) 0.0074(12) 0.0081(12) 0.0098(13)
C5 0.0196(15) 0.0220(15) 0.0211(15) 0.0057(12) 0.0059(12) 0.0094(13)
C6 0.0312(18) 0.0255(15) 0.0204(15) 0.0057(13) 0.0071(13) 0.0123(14)
C7 0.0258(16) 0.0189(14) 0.0167(14) 0.0026(12) 0.0038(12) 0.0073(13)
C8 0.054(2) 0.0400(18) 0.0162(16) 0.0047(14) 0.0069(15) 0.0305(18)
C9 0.0263(16) 0.0263(16) 0.0146(15) 0.0036(13) 0.0036(12) 0.0110(14)
C11 0.0241(16) 0.0285(16) 0.0221(16) 0.0071(13) 0.0086(13) 0.0082(14)
C12 0.0230(16) 0.0284(16) 0.0224(16) 0.0094(13) 0.0045(12) 0.0120(13)
C13 0.0260(16) 0.0296(16) 0.0157(15) -0.0010(12) 0.0043(12) 0.0085(14)
C14 0.0259(17) 0.0248(16) 0.0295(17) 0.0048(13) 0.0086(13) 0.0084(13)
C15 0.0199(15) 0.0229(15) 0.0158(15) 0.0038(12) 0.0034(12) 0.0048(13)
C16 0.0230(16) 0.0224(15) 0.0181(15) 0.0041(12) 0.0047(12) 0.0066(13)
C17 0.0260(17) 0.0232(15) 0.0227(16) 0.0055(12) 0.0080(13) 0.0113(14)
C18 0.0254(16) 0.0250(15) 0.0194(15) 0.0046(12) 0.0047(12) 0.0105(13)
C19 0.0292(17) 0.0269(16) 0.0224(16) 0.0063(13) 0.0087(13) 0.0157(14)
C20 0.0306(17) 0.0242(15) 0.0194(15) 0.0049(12) 0.0052(13) 0.0121(14)
C21 0.0297(17) 0.0281(16) 0.0210(15) 0.0067(13) 0.0084(13) 0.0151(14)
C22 0.0301(17) 0.0258(16) 0.0177(15) 0.0030(12) 0.0081(13) 0.0139(14)
C23 0.0289(17) 0.0323(17) 0.0184(16) 0.0038(13) 0.0035(13) 0.0147(14)
C25 0.0299(18) 0.0322(17) 0.0257(17) 0.0100(14) 0.0078(14) 0.0071(14)
C26 0.0293(17) 0.0321(17) 0.0265(17) 0.0093(14) 0.0027(14) 0.0090(14)
C27 0.039(2) 0.0263(17) 0.0286(18) 0.0029(14) -0.0006(15) 0.0068(15)
C28 0.0353(18) 0.0291(17) 0.0187(16) 0.0036(13) 0.0028(13) 0.0099(14)
N1 0.0309(15) 0.0248(14) 0.0172(13) 0.0039(11) 0.0098(12) 0.0121(12)
N2 0.0223(14) 0.0222(13) 0.0145(13) 0.0064(11) 0.0023(11) 0.0035(11)
O1 0.0774(18) 0.0434(13) 0.0339(13) 0.0181(11) 0.0322(12) 0.0435(13)
O2 0.0578(15) 0.0491(14) 0.0216(12) 0.0079(10) 0.0220(11) 0.0310(13)
O3 0.0332(12) 0.0337(12) 0.0321(12) 0.0201(10) 0.0189(10) 0.0164(10)
O4 0.0347(12) 0.0242(11) 0.0265(11) 0.0110(9) 0.0174(9) 0.0186(10)
O5 0.0413(13) 0.0315(11) 0.0144(10) 0.0009(9) -0.0002(9) 0.0236(10)
O6 0.0414(13) 0.0387(12) 0.0136(11) -0.0013(9) 0.0007(9) 0.0251(11)
O7 0.0409(13) 0.0360(12) 0.0229(11) 0.0147(10) 0.0165(9) 0.0210(11)
O8 0.0346(13) 0.0276(11) 0.0265(12) 0.0097(9) 0.0188(9) 0.0155(10)
O9 0.0286(12) 0.0235(11) 0.0264(11) 0.0024(9) 0.0085(9) 0.0042(9)
O10 0.0429(13) 0.0275(11) 0.0279(12) 0.0069(9) 0.0079(10) 0.0174(10)

loop_
_atom_type_symbol
_atom_type_description
_atom_type_scat_dispersion_real
_atom_type_scat_dispersion_imag
_atom_type_scat_source
C C 0.0033 0.0016 'International Tables Vol C Tables 4.2.6.8 and 6.1.1.4'
H H 0.0000 0.0000 'International Tables Vol C Tables 4.2.6.8 and 6.1.1.4'
N N 0.0061 0.0033 'International Tables Vol C Tables 4.2.6.8 and 6.1.1.4'
O O 0.0106 0.0060 'International Tables Vol C Tables 4.2.6.8 and 6.1.1.4'

loop_
_geom_angle_atom_site_label_1
_geom_angle_atom_site_label_2
_geom_angle_atom_site_label_3
_geom_angle
O7 C1 O8 123.0(2)
O7 C1 C2 124.4(2)
O8 C1 C2 112.6(2)
C1 C2 C3 113.5(2)
C1 C2 H2A 108.9
C3 C2 H2A 108.9
C1 C2 H2B 108.9
C3 C2 H2B 108.9
H2A C2 H2B 107.7
C4 C3 C2 114.1(2)
C4 C3 H3A 108.7
C2 C3 H3A 108.7
C4 C3 H3B 108.7
C2 C3 H3B 108.7
H3A C3 H3B 107.6
C5 C4 C3 113.3(2)
C5 C4 H4A 108.9
C3 C4 H4A 108.9
C5 C4 H4B 108.9
C3 C4 H4B 108.9
H4A C4 H4B 107.7
C6 C5 C4 114.5(2)
C6 C5 H5A 108.6
C4 C5 H5A 108.6
C6 C5 H5B 108.6
C4 C5 H5B 108.6
H5A C5 H5B 107.6
C5 C6 C7 114.3(2)
C5 C6 H6A 108.7
C7 C6 H6A 108.7
C5 C6 H6B 108.7
C7 C6 H6B 108.7
H6A C6 H6B 107.6
C8 C7 C6 112.6(2)
C8 C7 H7A 109.1
C6 C7 H7A 109.1
C8 C7 H7B 109.1
C6 C7 H7B 109.1
H7A C7 H7B 107.8
C9 C8 C7 117.4(2)
C9 C8 H8A 107.9
C7 C8 H8A 107.9
C9 C8 H8B 107.9
C7 C8 H8B 107.9
H8A C8 H8B 107.2
O6 C9 O5 123.3(2)
O6 C9 C8 119.7(2)
O5 C9 C8 116.9(2)
O9 C11 C12 111.1(2)
O9 C11 H11A 109.4
C12 C11 H11A 109.4
O9 C11 H11B 109.4
C12 C11 H11B 109.4
H11A C11 H11B 108.0
N2 C12 C11 108.4(2)
N2 C12 H12A 110.0
C11 C12 H12A 110.0
N2 C12 H12B 110.0
C11 C12 H12B 110.0
H12A C12 H12B 108.4
N2 C13 C14 110.1(2)
N2 C13 H13A 109.6
C14 C13 H13A 109.6
N2 C13 H13B 109.6
C14 C13 H13B 109.6
H13A C13 H13B 108.2
O9 C14 C13 110.7(2)
O9 C14 H14A 109.5
C13 C14 H14A 109.5
O9 C14 H14B 109.5
C13 C14 H14B 109.5
H14A C14 H14B 108.1
O3 C15 O4 123.3(2)
O3 C15 C16 119.5(2)
O4 C15 C16 117.2(2)
C15 C16 C17 115.6(2)
C15 C16 H16A 108.4
C17 C16 H16A 108.4
C15 C16 H16B 108.4
C17 C16 H16B 108.4
H16A C16 H16B 107.4
C16 C17 C18 113.0(2)
C16 C17 H17A 109.0
C18 C17 H17A 109.0
C16 C17 H17B 109.0
C18 C17 H17B 109.0
H17A C17 H17B 107.8
C17 C18 C19 113.9(2)
C17 C18 H18A 108.8
C19 C18 H18A 108.8
C17 C18 H18B 108.8
C19 C18 H18B 108.8
H18A C18 H18B 107.7
C20 C19 C18 113.2(2)
C20 C19 H19A 108.9
C18 C19 H19A 108.9
C20 C19 H19B 108.9
C18 C19 H19B 108.9
H19A C19 H19B 107.7
C21 C20 C19 113.7(2)
C21 C20 H20A 108.8
C19 C20 H20A 108.8
C21 C20 H20B 108.8
C19 C20 H20B 108.8
H20A C20 H20B 107.7
C20 C21 C22 113.0(2)
C20 C21 H21A 109.0
C22 C21 H21A 109.0
C20 C21 H21B 109.0
C22 C21 H21B 109.0
H21A C21 H21B 107.8
C23 C22 C21 116.4(2)
C23 C22 H22A 108.2
C21 C22 H22A 108.2
C23 C22 H22B 108.2
C21 C22 H22B 108.2
H22A C22 H22B 107.3
O2 C23 O1 124.5(3)
O2 C23 C22 119.6(2)
O1 C23 C22 115.9(2)
N1 C25 C26 109.9(2)
N1 C25 H25A 109.7
C26 C25 H25A 109.7
N1 C25 H25B 109.7
C26 C25 H25B 109.7
H25A C25 H25B 108.2
O10 C26 C25 110.4(2)
O10 C26 H26A 109.6
C25 C26 H26A 109.6
O10 C26 H26B 109.6
C25 C26 H26B 109.6
H26A C26 H26B 108.1
O10 C27 C28 110.3(2)
O10 C27 H27A 109.6
C28 C27 H27A 109.6
O10 C27 H27B 109.6
C28 C27 H27B 109.6
H27A C27 H27B 108.1
N1 C28 C27 109.9(2)
N1 C28 H28A 109.7
C27 C28 H28A 109.7
N1 C28 H28B 109.7
C27 C28 H28B 109.7
H28A C28 H28B 108.2
C28 N1 C25 110.8(2)
C28 N1 H1N 108(2)
C25 N1 H1N 112.0(19)
C28 N1 H2N 112.8(18)
C25 N1 H2N 107.5(19)
H1N N1 H2N 105(2)
C12 N2 C13 110.5(2)
C12 N2 H3N 115.5(18)
C13 N2 H3N 107.6(18)
C12 N2 H4N 110.0(18)
C13 N2 H4N 111.7(18)
H3N N2 H4N 101(2)
C23 O1 H1 109.5
C9 O5 H99 109.5
C1 O8 H8 109.5
C14 O9 C11 109.2(2)
C26 O10 C27 109.4(2)

loop_
_geom_bond_atom_site_label_1
_geom_bond_atom_site_label_2
_geom_bond_distance
C1 O7 1.207(3)
C1 O8 1.325(3)
C1 C2 1.496(3)
C2 C3 1.521(3)
C2 H2A 0.9700
C2 H2B 0.9700
C3 C4 1.514(3)
C3 H3A 0.9700
C3 H3B 0.9700
C4 C5 1.513(3)
C4 H4A 0.9700
C4 H4B 0.9700
C5 C6 1.512(3)
C5 H5A 0.9700
C5 H5B 0.9700
C6 C7 1.523(3)
C6 H6A 0.9700
C6 H6B 0.9700
C7 C8 1.507(3)
C7 H7A 0.9700
C7 H7B 0.9700
C8 C9 1.500(4)
C8 H8A 0.9700
C8 H8B 0.9700
C9 O6 1.238(3)
C9 O5 1.274(3)
C11 O9 1.431(3)
C11 C12 1.507(3)
C11 H11A 0.9700
C11 H11B 0.9700
C12 N2 1.489(3)
C12 H12A 0.9700
C12 H12B 0.9700
C13 N2 1.493(3)
C13 C14 1.496(4)
C13 H13A 0.9700
C13 H13B 0.9700
C14 O9 1.422(3)
C14 H14A 0.9700
C14 H14B 0.9700
C15 O3 1.238(3)
C15 O4 1.274(3)
C15 C16 1.508(3)
C16 C17 1.514(3)
C16 H16A 0.9700
C16 H16B 0.9700
C17 C18 1.516(3)
C17 H17A 0.9700
C17 H17B 0.9700
C18 C19 1.524(3)
C18 H18A 0.9700
C18 H18B 0.9700
C19 C20 1.522(3)
C19 H19A 0.9700
C19 H19B 0.9700
C20 C21 1.511(3)
C20 H20A 0.9700
C20 H20B 0.9700
C21 C22 1.511(3)
C21 H21A 0.9700
C21 H21B 0.9700
C22 C23 1.508(4)
C22 H22A 0.9700
C22 H22B 0.9700
C23 O2 1.226(3)
C23 O1 1.274(3)
C25 N1 1.488(4)
C25 C26 1.508(4)
C25 H25A 0.9700
C25 H25B 0.9700
C26 O10 1.421(3)
C26 H26A 0.9700
C26 H26B 0.9700
C27 O10 1.425(3)
C27 C28 1.507(4)
C27 H27A 0.9700
C27 H27B 0.9700
C28 N1 1.487(3)
C28 H28A 0.9700
C28 H28B 0.9700
N1 H1N 0.87(3)
N1 H2N 1.13(4)
N2 H3N 0.96(3)
N2 H4N 0.92(3)
O1 H1 0.8200
O5 H99 0.8965
O8 H8 0.8200

loop_
_geom_torsion_atom_site_label_1
_geom_torsion_atom_site_label_2
_geom_torsion_atom_site_label_3
_geom_torsion_atom_site_label_4
_geom_torsion
O7 C1 C2 C3 1.9(4)
O8 C1 C2 C3 -178.3(2)
C1 C2 C3 C4 -171.1(2)
C2 C3 C4 C5 179.3(2)
C3 C4 C5 C6 -175.5(2)
C4 C5 C6 C7 -178.1(2)
C5 C6 C7 C8 -175.1(2)
C6 C7 C8 C9 -179.5(3)
C7 C8 C9 O6 -155.4(3)
C7 C8 C9 O5 26.3(4)
O9 C11 C12 N2 59.3(3)
N2 C13 C14 O9 -58.0(3)
O3 C15 C16 C17 2.9(4)
O4 C15 C16 C17 -177.2(2)
C15 C16 C17 C18 172.8(2)
C16 C17 C18 C19 -179.1(2)
C17 C18 C19 C20 179.0(2)
C18 C19 C20 C21 -178.3(2)
C19 C20 C21 C22 -176.1(2)
C20 C21 C22 C23 -175.8(2)
C21 C22 C23 O2 165.1(3)
C21 C22 C23 O1 -14.5(4)
N1 C25 C26 O10 58.0(3)
O10 C27 C28 N1 -58.3(3)
C27 C28 N1 C25 53.2(3)
C26 C25 N1 C28 -52.9(3)
C11 C12 N2 C13 -54.6(3)
C14 C13 N2 C12 54.5(3)
C13 C14 O9 C11 62.0(3)
C12 C11 O9 C14 -63.2(3)
C25 C26 O10 C27 -63.3(3)
C28 C27 O10 C26 63.5(3)
